data_1567606
loop_
_publ_author_name
'Shimazaki, Runa'
'Sadakiyo, Masaaki'

_publ_section_title
;
 Ethidium heptafluorobutyrate
;
_journal_coeditor_code XU4048
_journal_issue 9
_journal_name_full IUCrData
_journal_page_first x220884
_journal_paper_doi 10.1107/S2414314622008847
_journal_volume 7
_journal_year 2022
_chemical_formula_iupac 'C21 H20 N3 + , C4 F7 O2 -'
_chemical_formula_moiety 'C21 H20 N3, C4 F7 O2'
_chemical_formula_sum 'C25 H20 F7 N3 O2'
_chemical_formula_weight 527.44
_chemical_name_common
;
Ethidium heptafluorobutyrate
;
_chemical_name_systematic
;
3,8-Diamino-5-ethyl-6-phenylphenanthridin-5-ium
2,2,3,3,4,4,4-heptafluorobutyrate
;
_space_group_crystal_system monoclinic
_space_group_IT_number 14
_space_group_name_Hall '-P 2yn'
_space_group_name_H-M_alt 'P 1 21/n 1'
_atom_sites_solution_hydrogens geom
_audit_creation_method SHELXL-2018/3
_cell_angle_alpha 90
_cell_angle_beta 91.474(3)
_cell_angle_gamma 90
_cell_formula_units_Z 8
_cell_length_a 12.1592(8)
_cell_length_b 18.9260(14)
_cell_length_c 20.3097(17)
_cell_measurement_reflns_used 7105
_cell_measurement_temperature 100(2)
_cell_measurement_theta_max 27.23
_cell_measurement_theta_min 2.21
_cell_volume 4672.2(6)
_computing_cell_refinement 'SAINT (Bruler, 2021)'
_computing_data_collection 'APEX4 (Bruler, 2021)'
_computing_data_reduction 'SAINT (Bruler, 2021)'
_computing_molecular_graphics 'DIAMOND (Brandenburg, 1999)'
_computing_publication_material '<i>Yadokari-XG</i> (Kabuto, 2009)'
_computing_structure_refinement '<i>SHELXL2018/3</i> (Sheldrick, 2015)'
_computing_structure_solution '<i>SIR2019</i> (Burla 2015)'
_diffrn_ambient_temperature 100(2)
_diffrn_measured_fraction_theta_full 1.000
_diffrn_measured_fraction_theta_max 0.860
_diffrn_measurement_device_type 'Bruker PHOTON II CPAD'
_diffrn_measurement_method '\f and \w scans'
_diffrn_radiation_type MoK\a
_diffrn_radiation_wavelength 0.71069
_diffrn_reflns_av_R_equivalents 0.1090
_diffrn_reflns_av_unetI/netI 0.0937
_diffrn_reflns_limit_h_max 17
_diffrn_reflns_limit_h_min -16
_diffrn_reflns_limit_k_max 25
_diffrn_reflns_limit_k_min -25
_diffrn_reflns_limit_l_max 26
_diffrn_reflns_limit_l_min -27
_diffrn_reflns_number 58553
_diffrn_reflns_theta_full 25.240
_diffrn_reflns_theta_max 30.622
_diffrn_reflns_theta_min 1.930
_diffrn_source 'fine-focus sealed tube'
_exptl_absorpt_coefficient_mu 0.134
_exptl_absorpt_correction_T_max 0.7112
_exptl_absorpt_correction_T_min 0.6049
_exptl_absorpt_correction_type multi-scan
_exptl_absorpt_process_details '(SADABS; Krause et al., 2015)'
_exptl_crystal_colour red
_exptl_crystal_density_diffrn 1.500
_exptl_crystal_density_method 'not measured'
_exptl_crystal_description block
_exptl_crystal_F_000 2160
_exptl_crystal_size_max 0.250
_exptl_crystal_size_mid 0.200
_exptl_crystal_size_min 0.150
_refine_diff_density_max 0.472
_refine_diff_density_min -0.448
_refine_ls_extinction_method none
_refine_ls_goodness_of_fit_ref 1.107
_refine_ls_hydrogen_treatment constr
_refine_ls_matrix_type full
_refine_ls_number_parameters 669
_refine_ls_number_reflns 12404
_refine_ls_number_restraints 0
_refine_ls_restrained_S_all 1.107
_refine_ls_R_factor_all 0.1146
_refine_ls_R_factor_gt 0.0892
_refine_ls_shift/su_max 0.000
_refine_ls_shift/su_mean 0.000
_refine_ls_structure_factor_coef Fsqd
_refine_ls_weighting_details 'w=1/[\s^2^(Fo^2^)+(0.0532P)^2^+9.0949P] where P=(Fo^2^+2Fc^2^)/3'
_refine_ls_weighting_scheme calc
_refine_ls_wR_factor_gt 0.2023
_refine_ls_wR_factor_ref 0.2182
_reflns_number_gt 9416
_reflns_number_total 12404
_reflns_threshold_expression 'I > 2\s(I)'
_cod_data_source_file xu4048sup1.cif
_cod_data_source_block I
_cod_original_sg_symbol_H-M 'P 21/n'
_cod_database_code 1567606
_shelx_space_group_comment
;
The symmetry employed for this shelxl refinement is uniquely defined
by the following loop, which should always be used as a source of
symmetry information in preference to the above space-group names.
They are only intended as comments.
;
_shelx_estimated_absorpt_t_min 0.967
_shelx_estimated_absorpt_t_max 0.980

loop_
_space_group_symop_operation_xyz
'x, y, z'
'-x+1/2, y+1/2, -z+1/2'
'-x, -y, -z'
'x-1/2, -y-1/2, z-1/2'

loop_
_atom_site_type_symbol
_atom_site_label
_atom_site_fract_x
_atom_site_fract_y
_atom_site_fract_z
_atom_site_U_iso_or_equiv
_atom_site_adp_type
_atom_site_calc_flag
_atom_site_occupancy
_atom_site_disorder_assembly
_atom_site_disorder_group
F F1 1.10423(16) 0.34876(11) 0.57616(10) 0.0348(5) Uani d 1 . .
O O1 0.81718(17) -0.14092(12) 0.72561(11) 0.0272(5) Uani d 1 . .
F F2 0.69849(17) 0.00943(11) 0.65047(11) 0.0416(5) Uani d 1 . .
N N1 0.64572(19) 0.32175(13) 0.36249(12) 0.0194(5) Uani d 1 . .
N N2 0.60689(19) 0.18575(12) 0.61439(12) 0.0190(5) Uani d 1 . .
F F3 0.96344(17) -0.02675(11) 0.71179(12) 0.0432(6) Uani d 1 . .
F F4 1.27314(17) 0.37587(12) 0.55497(10) 0.0396(5) Uani d 1 . .
F F5 0.91654(18) -0.09184(11) 0.59264(11) 0.0419(5) Uani d 1 . .
F F6 1.25336(18) 0.50412(11) 0.60348(12) 0.0447(6) Uani d 1 . .
F F7 0.8910(2) 0.07025(11) 0.67357(12) 0.0483(6) Uani d 1 . .
C C1 0.6334(2) 0.35297(14) 0.47691(14) 0.0179(5) Uani d 1 . .
F F8 0.7581(2) -0.00011(11) 0.75221(11) 0.0463(6) Uani d 1 . .
N N3 0.9615(2) 0.19489(14) 0.28830(13) 0.0263(5) Uani d 1 . .
H H3 0.923744 0.181066 0.253059 0.032 Uiso calc 1 . .
H H3A 1.029377 0.179993 0.295114 0.032 Uiso calc 1 . .
O O2 1.15659(18) 0.33758(13) 0.70389(12) 0.0324(5) Uani d 1 . .
F F9 1.12268(19) 0.47801(13) 0.53262(11) 0.0480(6) Uani d 1 . .
O O3 0.66684(18) -0.12731(13) 0.66078(13) 0.0346(5) Uani d 1 . .
C C2 0.5845(2) 0.34299(14) 0.41299(14) 0.0179(5) Uani d 1 . .
F F10 0.8540(2) 0.00707(14) 0.55507(12) 0.0572(7) Uani d 1 . .
F F11 0.98781(18) 0.45093(13) 0.64091(14) 0.0536(6) Uani d 1 . .
C C3 0.7493(2) 0.34630(14) 0.48463(14) 0.0169(5) Uani d 1 . .
C C4 0.8107(2) 0.31722(14) 0.43182(14) 0.0176(5) Uani d 1 . .
C C5 0.7883(2) 0.13477(14) 0.44688(15) 0.0203(6) Uani d 1 . .
H H5 0.866288 0.137570 0.447140 0.024 Uiso calc 1 . .
N N4 0.9273(2) 0.28652(14) 0.72447(13) 0.0272(6) Uani d 1 . .
H H4 0.887391 0.301183 0.757333 0.033 Uiso calc 1 . .
H H4A 0.997967 0.296386 0.723928 0.033 Uiso calc 1 . .
C C6 0.5683(2) 0.37085(14) 0.53133(14) 0.0183(5) Uani d 1 . .
H H6 0.490632 0.374111 0.525647 0.022 Uiso calc 1 . .
C C7 0.7207(2) 0.19843(14) 0.61789(14) 0.0185(5) Uani d 1 . .
C C8 0.7560(2) 0.30125(14) 0.37144(14) 0.0179(5) Uani d 1 . .
C C9 0.5560(2) 0.16008(14) 0.56038(14) 0.0189(5) Uani d 1 . .
C C10 0.6156(2) 0.14439(14) 0.50267(14) 0.0188(5) Uani d 1 . .
C C11 0.7837(2) 0.17952(14) 0.56289(14) 0.0181(5) Uani d 1 . .
C C12 0.6164(2) 0.38361(14) 0.59262(14) 0.0192(5) Uani d 1 . .
C C13 0.5596(2) 0.12177(15) 0.44471(14) 0.0208(6) Uani d 1 . .
H H13 0.482034 0.115938 0.444544 0.025 Uiso calc 1 . .
C C14 0.7315(2) 0.15223(14) 0.50495(14) 0.0178(5) Uani d 1 . .
C C15 0.7690(2) 0.23179(15) 0.67315(14) 0.0207(6) Uani d 1 . .
H H15 0.725365 0.242914 0.709883 0.025 Uiso calc 1 . .
F F12 1.1169(2) 0.49419(13) 0.70211(12) 0.0530(6) Uani d 1 . .
C C16 0.4646(2) 0.35300(15) 0.40168(14) 0.0194(5) Uani d 1 . .
C C17 0.8079(2) 0.26311(15) 0.32207(14) 0.0207(6) Uani d 1 . .
H H17 0.769895 0.253550 0.281587 0.025 Uiso calc 1 . .
C C18 0.8990(2) 0.19243(15) 0.56844(15) 0.0208(6) Uani d 1 . .
H H18 0.944662 0.177669 0.533780 0.025 Uiso calc 1 . .
C C19 0.8796(2) 0.24854(15) 0.67443(15) 0.0215(6) Uani d 1 . .
C C20 0.9232(2) 0.29873(15) 0.43770(14) 0.0200(5) Uani d 1 . .
H H20 0.964477 0.312917 0.475781 0.024 Uiso calc 1 . .
N N5 0.5568(2) 0.39977(14) 0.64670(12) 0.0252(5) Uani d 1 . .
H H5A 0.484588 0.402420 0.643371 0.030 Uiso calc 1 . .
H H5B 0.590542 0.407535 0.684857 0.030 Uiso calc 1 . .
C C21 0.7971(2) 0.36382(15) 0.54669(14) 0.0192(5) Uani d 1 . .
H H21 0.874886 0.363064 0.552401 0.023 Uiso calc 1 . .
C C22 0.7334(2) 0.38185(15) 0.59871(14) 0.0202(6) Uani d 1 . .
H H22 0.768009 0.393437 0.639774 0.024 Uiso calc 1 . .
F F13 1.0447(2) 0.55673(12) 0.62469(15) 0.0620(8) Uani d 1 . .
C C23 0.7332(2) 0.11406(15) 0.39074(15) 0.0226(6) Uani d 1 . .
H H23 0.773730 0.103458 0.352614 0.027 Uiso calc 1 . .
C C24 0.6170(2) 0.10799(15) 0.38796(14) 0.0212(6) Uani d 1 . .
C C25 0.9149(2) 0.23925(15) 0.33223(14) 0.0205(6) Uani d 1 . .
C C26 0.9456(2) 0.22516(15) 0.62169(15) 0.0223(6) Uani d 1 . .
H H26 1.022906 0.232539 0.623817 0.027 Uiso calc 1 . .
N N6 0.5651(2) 0.08560(15) 0.33075(13) 0.0296(6) Uani d 1 . .
H H6A 0.493293 0.079612 0.329379 0.035 Uiso calc 1 . .
H H6B 0.603644 0.077263 0.295503 0.035 Uiso calc 1 . .
C C27 0.9738(2) 0.26090(16) 0.38982(15) 0.0218(6) Uani d 1 . .
H H27 1.049400 0.248987 0.395220 0.026 Uiso calc 1 . .
C C28 0.4343(2) 0.14853(15) 0.56064(14) 0.0205(6) Uani d 1 . .
O O4 1.3299(2) 0.36498(19) 0.68042(15) 0.0545(9) Uani d 1 . .
C C29 1.2309(2) 0.35991(17) 0.66902(16) 0.0260(6) Uani d 1 . .
C C30 0.4161(2) 0.41967(16) 0.40651(15) 0.0239(6) Uani d 1 . .
H H30 0.460104 0.460049 0.415984 0.029 Uiso calc 1 . .
C C31 0.3991(2) 0.29412(16) 0.38733(15) 0.0230(6) Uani d 1 . .
H H31 0.431873 0.248751 0.383922 0.028 Uiso calc 1 . .
C C32 0.3920(3) 0.08359(16) 0.57879(18) 0.0290(7) Uani d 1 . .
H H32 0.440069 0.046024 0.591124 0.035 Uiso calc 1 . .
C C33 0.5421(2) 0.19980(16) 0.67456(14) 0.0223(6) Uani d 1 . .
H H33 0.463424 0.205209 0.661902 0.027 Uiso calc 1 . .
H H33A 0.567472 0.244567 0.695105 0.027 Uiso calc 1 . .
C C34 0.2383(2) 0.36769(18) 0.38333(16) 0.0278(7) Uani d 1 . .
H H34 0.160998 0.372794 0.377353 0.033 Uiso calc 1 . .
C C35 0.7493(2) -0.10657(17) 0.69107(15) 0.0244(6) Uani d 1 . .
C C36 0.2866(2) 0.30157(17) 0.37806(16) 0.0266(6) Uani d 1 . .
H H36 0.242373 0.261402 0.368075 0.032 Uiso calc 1 . .
C C37 0.6013(2) 0.32601(18) 0.29317(15) 0.0259(6) Uani d 1 . .
H H37 0.520477 0.332442 0.293546 0.031 Uiso calc 1 . .
H H37A 0.616777 0.281270 0.269924 0.031 Uiso calc 1 . .
C C38 0.8860(3) -0.00120(17) 0.66979(17) 0.0303(7) Uani d 1 . .
C C39 0.3034(3) 0.42642(17) 0.39738(16) 0.0284(7) Uani d 1 . .
H H39 0.270132 0.471666 0.400746 0.034 Uiso calc 1 . .
C C40 0.2508(3) 0.19222(18) 0.54011(17) 0.0299(7) Uani d 1 . .
H H40 0.202339 0.229124 0.526610 0.036 Uiso calc 1 . .
C C41 1.1930(2) 0.38599(17) 0.59907(16) 0.0262(6) Uani d 1 . .
C C42 0.5551(3) 0.14010(18) 0.72407(16) 0.0303(7) Uani d 1 . .
H H42 0.525777 0.096331 0.704727 0.046 Uiso calc 1 . .
H H42A 0.514629 0.151654 0.763772 0.046 Uiso calc 1 . .
H H42B 0.633197 0.133786 0.735664 0.046 Uiso calc 1 . .
C C43 1.1618(3) 0.46488(18) 0.59370(17) 0.0303(7) Uani d 1 . .
C C44 0.3635(2) 0.20300(16) 0.54076(16) 0.0254(6) Uani d 1 . .
H H44 0.392532 0.247307 0.527726 0.030 Uiso calc 1 . .
C C45 0.7712(3) -0.02542(17) 0.69042(16) 0.0270(6) Uani d 1 . .
F F14 1.0221(2) -0.00067(16) 0.59017(17) 0.0744(9) Uani d 1 . .
C C46 0.2090(3) 0.12757(19) 0.55915(19) 0.0349(8) Uani d 1 . .
H H46 0.131748 0.120142 0.558691 0.042 Uiso calc 1 . .
C C47 0.2793(3) 0.07386(18) 0.5788(2) 0.0378(8) Uani d 1 . .
H H47 0.249992 0.029861 0.592485 0.045 Uiso calc 1 . .
C C48 0.6529(3) 0.3871(2) 0.25683(17) 0.0380(8) Uani d 1 . .
H H48 0.636602 0.431470 0.279466 0.057 Uiso calc 1 . .
H H48A 0.622816 0.388958 0.211641 0.057 Uiso calc 1 . .
H H48B 0.732801 0.380377 0.255904 0.057 Uiso calc 1 . .
C C49 1.0752(3) 0.49156(19) 0.6410(2) 0.0380(8) Uani d 1 . .
C C50 0.9189(3) -0.0216(2) 0.6003(2) 0.0398(9) Uani d 1 . .

loop_
_atom_site_aniso_label
_atom_site_aniso_U_11
_atom_site_aniso_U_22
_atom_site_aniso_U_33
_atom_site_aniso_U_12
_atom_site_aniso_U_13
_atom_site_aniso_U_23
F1 0.0375(11) 0.0321(10) 0.0343(11) -0.0072(8) -0.0076(8) -0.0019(8)
O1 0.0229(10) 0.0265(11) 0.0321(12) -0.0015(8) 0.0014(9) 0.0064(9)
F2 0.0363(11) 0.0372(12) 0.0511(13) 0.0142(9) -0.0055(9) 0.0075(10)
N1 0.0186(11) 0.0224(12) 0.0172(12) -0.0015(9) 0.0004(9) -0.0017(9)
N2 0.0182(11) 0.0184(11) 0.0208(12) 0.0014(9) 0.0052(9) -0.0012(9)
F3 0.0340(11) 0.0366(12) 0.0578(14) -0.0118(9) -0.0205(10) 0.0162(10)
F4 0.0418(11) 0.0466(12) 0.0312(11) 0.0077(9) 0.0151(9) 0.0037(9)
F5 0.0514(13) 0.0348(11) 0.0401(12) 0.0074(9) 0.0159(10) 0.0062(9)
F6 0.0427(12) 0.0328(11) 0.0590(15) -0.0151(9) 0.0084(10) 0.0105(10)
F7 0.0676(15) 0.0212(10) 0.0555(15) -0.0098(10) -0.0093(12) 0.0071(9)
C1 0.0197(13) 0.0133(12) 0.0207(14) -0.0029(9) 0.0005(10) 0.0000(10)
F8 0.0762(16) 0.0325(11) 0.0308(11) 0.0037(10) 0.0115(10) -0.0092(9)
N3 0.0231(12) 0.0319(14) 0.0239(13) 0.0063(10) 0.0040(10) -0.0028(11)
O2 0.0248(11) 0.0415(14) 0.0310(12) -0.0027(10) 0.0021(9) 0.0082(10)
F9 0.0575(14) 0.0498(14) 0.0365(12) 0.0109(11) -0.0017(10) 0.0192(10)
O3 0.0241(11) 0.0366(13) 0.0427(14) -0.0017(9) -0.0050(10) -0.0055(11)
C2 0.0181(12) 0.0151(12) 0.0204(14) -0.0012(10) 0.0007(10) 0.0008(10)
F10 0.0867(19) 0.0517(15) 0.0334(12) 0.0229(13) 0.0070(12) 0.0139(11)
F11 0.0338(11) 0.0446(14) 0.0832(19) -0.0017(10) 0.0185(11) 0.0006(12)
C3 0.0190(12) 0.0128(12) 0.0189(13) -0.0022(9) 0.0002(10) 0.0020(10)
C4 0.0179(12) 0.0145(12) 0.0205(14) -0.0038(9) -0.0004(10) 0.0021(10)
C5 0.0194(13) 0.0152(13) 0.0265(15) -0.0003(10) 0.0046(11) 0.0019(11)
N4 0.0213(12) 0.0302(14) 0.0297(14) 0.0004(10) -0.0042(10) -0.0048(11)
C6 0.0169(12) 0.0176(13) 0.0203(14) -0.0014(10) 0.0001(10) 0.0003(10)
C7 0.0170(12) 0.0172(13) 0.0212(14) 0.0006(10) 0.0018(10) 0.0036(10)
C8 0.0173(12) 0.0178(13) 0.0185(13) -0.0012(10) 0.0014(10) 0.0012(10)
C9 0.0190(13) 0.0160(13) 0.0218(14) 0.0017(10) 0.0020(10) 0.0026(10)
C10 0.0218(13) 0.0150(12) 0.0196(14) 0.0014(10) 0.0033(10) 0.0028(10)
C11 0.0204(13) 0.0150(12) 0.0192(13) 0.0021(10) 0.0040(10) 0.0039(10)
C12 0.0217(13) 0.0150(12) 0.0211(14) -0.0017(10) 0.0025(11) 0.0013(10)
C13 0.0190(13) 0.0205(14) 0.0229(14) 0.0020(10) 0.0010(11) 0.0026(11)
C14 0.0189(12) 0.0145(12) 0.0202(14) 0.0016(9) 0.0046(10) 0.0041(10)
C15 0.0215(13) 0.0199(13) 0.0208(14) 0.0033(10) 0.0029(11) 0.0016(11)
F12 0.0798(18) 0.0401(13) 0.0397(13) -0.0022(12) 0.0134(12) -0.0063(10)
C16 0.0185(13) 0.0216(14) 0.0180(13) -0.0005(10) 0.0001(10) 0.0002(10)
C17 0.0202(13) 0.0231(14) 0.0188(14) -0.0022(11) 0.0016(10) 0.0000(11)
C18 0.0177(13) 0.0196(13) 0.0254(15) 0.0031(10) 0.0051(11) 0.0037(11)
C19 0.0243(14) 0.0172(13) 0.0230(14) 0.0008(10) -0.0021(11) 0.0023(11)
C20 0.0167(12) 0.0210(13) 0.0223(14) -0.0028(10) 0.0008(10) 0.0022(11)
N5 0.0215(12) 0.0357(15) 0.0184(12) -0.0032(10) 0.0023(9) -0.0032(10)
C21 0.0189(13) 0.0186(13) 0.0199(14) 0.0004(10) -0.0029(10) 0.0020(10)
C22 0.0227(13) 0.0172(13) 0.0204(14) -0.0020(10) -0.0022(11) -0.0003(10)
F13 0.0771(18) 0.0307(12) 0.0795(19) 0.0179(11) 0.0275(15) 0.0170(12)
C23 0.0274(14) 0.0182(13) 0.0225(15) 0.0031(11) 0.0100(11) 0.0024(11)
C24 0.0254(14) 0.0169(13) 0.0211(14) 0.0037(10) 0.0008(11) 0.0021(11)
C25 0.0202(13) 0.0204(13) 0.0212(14) -0.0032(10) 0.0060(11) 0.0017(11)
C26 0.0184(13) 0.0193(14) 0.0293(16) -0.0004(10) 0.0024(11) 0.0052(11)
N6 0.0261(13) 0.0400(16) 0.0225(13) 0.0026(11) 0.0012(10) -0.0031(11)
C27 0.0162(12) 0.0235(14) 0.0259(15) -0.0008(10) 0.0021(11) 0.0051(11)
C28 0.0218(13) 0.0202(13) 0.0199(14) -0.0012(10) 0.0047(11) -0.0007(11)
O4 0.0221(12) 0.093(2) 0.0479(17) -0.0125(13) -0.0055(11) 0.0342(16)
C29 0.0220(14) 0.0268(15) 0.0293(16) -0.0008(11) -0.0006(12) 0.0077(12)
C30 0.0271(15) 0.0204(14) 0.0240(15) 0.0000(11) -0.0030(12) 0.0018(11)
C31 0.0214(13) 0.0216(14) 0.0259(15) -0.0011(11) 0.0003(11) -0.0020(11)
C32 0.0234(15) 0.0194(14) 0.045(2) 0.0017(11) 0.0037(13) 0.0027(13)
C33 0.0196(13) 0.0270(15) 0.0207(14) 0.0022(11) 0.0077(11) -0.0030(11)
C34 0.0168(13) 0.0363(17) 0.0302(17) 0.0034(12) -0.0005(12) 0.0008(13)
C35 0.0202(14) 0.0287(16) 0.0244(15) 0.0024(11) 0.0045(11) 0.0002(12)
C36 0.0193(14) 0.0304(16) 0.0300(16) -0.0032(12) 0.0007(12) -0.0028(13)
C37 0.0199(13) 0.0395(18) 0.0182(14) 0.0009(12) -0.0030(11) -0.0041(12)
C38 0.0333(17) 0.0211(15) 0.0361(18) -0.0038(12) -0.0069(14) 0.0067(13)
C39 0.0305(16) 0.0220(15) 0.0324(17) 0.0082(12) -0.0027(13) 0.0024(12)
C40 0.0223(14) 0.0293(16) 0.0381(18) 0.0070(12) 0.0024(13) 0.0008(14)
C41 0.0236(14) 0.0300(16) 0.0252(16) -0.0015(12) 0.0030(12) 0.0020(12)
C42 0.0347(17) 0.0319(17) 0.0249(16) 0.0002(13) 0.0108(13) -0.0008(13)
C43 0.0310(16) 0.0307(17) 0.0292(17) -0.0023(13) 0.0011(13) 0.0073(13)
C44 0.0230(14) 0.0221(14) 0.0312(16) 0.0007(11) 0.0031(12) 0.0042(12)
C45 0.0307(16) 0.0248(15) 0.0254(16) 0.0078(12) -0.0009(12) -0.0005(12)
F14 0.0552(16) 0.0700(19) 0.100(2) -0.0157(14) 0.0377(16) 0.0174(17)
C46 0.0200(14) 0.0347(18) 0.050(2) -0.0007(13) 0.0045(14) -0.0023(16)
C47 0.0261(16) 0.0257(17) 0.062(2) -0.0063(13) 0.0062(16) 0.0044(16)
C48 0.0379(19) 0.051(2) 0.0247(17) 0.0022(16) -0.0039(14) 0.0114(15)
C49 0.043(2) 0.0252(17) 0.047(2) 0.0019(14) 0.0104(16) 0.0055(15)
C50 0.0394(19) 0.036(2) 0.045(2) 0.0013(15) 0.0103(16) 0.0153(16)

loop_
_atom_type_symbol
_atom_type_description
_atom_type_scat_dispersion_real
_atom_type_scat_dispersion_imag
_atom_type_scat_source
C C 0.0033 0.0016 'International Tables Vol C Tables 4.2.6.8 and 6.1.1.4'
H H 0.0000 0.0000 'International Tables Vol C Tables 4.2.6.8 and 6.1.1.4'
N N 0.0061 0.0033 'International Tables Vol C Tables 4.2.6.8 and 6.1.1.4'
O O 0.0106 0.0060 'International Tables Vol C Tables 4.2.6.8 and 6.1.1.4'
F F 0.0171 0.0103 'International Tables Vol C Tables 4.2.6.8 and 6.1.1.4'

loop_
_geom_angle_atom_site_label_1
_geom_angle_atom_site_label_2
_geom_angle_atom_site_label_3
_geom_angle_site_symmetry_1
_geom_angle_site_symmetry_3
_geom_angle
_geom_angle_publ_flag
C2 N1 C8 . . 122.0(2) ?
C2 N1 C37 . . 120.5(2) ?
C8 N1 C37 . . 117.2(2) ?
C9 N2 C7 . . 122.5(2) ?
C9 N2 C33 . . 119.6(2) ?
C7 N2 C33 . . 117.9(2) ?
C6 C1 C3 . . 120.5(3) ?
C6 C1 C2 . . 120.9(2) ?
C3 C1 C2 . . 118.6(2) ?
C25 N3 H3 . . 120.0 ?
C25 N3 H3A . . 120.0 ?
H3 N3 H3A . . 120.0 ?
N1 C2 C1 . . 120.5(2) ?
N1 C2 C16 . . 118.8(2) ?
C1 C2 C16 . . 120.6(2) ?
C21 C3 C1 . . 117.5(2) ?
C21 C3 C4 . . 123.2(2) ?
C1 C3 C4 . . 119.1(2) ?
C8 C4 C20 . . 117.0(3) ?
C8 C4 C3 . . 119.3(2) ?
C20 C4 C3 . . 123.6(3) ?
C23 C5 C14 . . 121.4(3) ?
C23 C5 H5 . . 119.3 ?
C14 C5 H5 . . 119.3 ?
C19 N4 H4 . . 120.0 ?
C19 N4 H4A . . 120.0 ?
H4 N4 H4A . . 120.0 ?
C12 C6 C1 . . 120.8(2) ?
C12 C6 H6 . . 119.6 ?
C1 C6 H6 . . 119.6 ?
C15 C7 N2 . . 120.6(2) ?
C15 C7 C11 . . 121.4(2) ?
N2 C7 C11 . . 118.0(3) ?
C17 C8 N1 . . 119.8(2) ?
C17 C8 C4 . . 121.4(2) ?
N1 C8 C4 . . 118.7(2) ?
N2 C9 C10 . . 121.1(2) ?
N2 C9 C28 . . 119.1(2) ?
C10 C9 C28 . . 119.7(3) ?
C13 C10 C14 . . 121.1(2) ?
C13 C10 C9 . . 120.3(2) ?
C14 C10 C9 . . 118.5(3) ?
C7 C11 C14 . . 120.4(2) ?
C7 C11 C18 . . 116.4(3) ?
C14 C11 C18 . . 123.1(3) ?
N5 C12 C6 . . 122.8(3) ?
N5 C12 C22 . . 119.0(3) ?
C6 C12 C22 . . 118.2(3) ?
C24 C13 C10 . . 120.5(3) ?
C24 C13 H13 . . 119.7 ?
C10 C13 H13 . . 119.7 ?
C10 C14 C11 . . 119.2(2) ?
C10 C14 C5 . . 116.9(3) ?
C11 C14 C5 . . 123.8(2) ?
C19 C15 C7 . . 120.3(3) ?
C19 C15 H15 . . 119.8 ?
C7 C15 H15 . . 119.8 ?
C31 C16 C30 . . 119.7(3) ?
C31 C16 C2 . . 119.0(3) ?
C30 C16 C2 . . 121.3(3) ?
C25 C17 C8 . . 120.0(3) ?
C25 C17 H17 . . 120.0 ?
C8 C17 H17 . . 120.0 ?
C26 C18 C11 . . 122.1(3) ?
C26 C18 H18 . . 118.9 ?
C11 C18 H18 . . 118.9 ?
N4 C19 C15 . . 122.1(3) ?
N4 C19 C26 . . 119.2(3) ?
C15 C19 C26 . . 118.8(3) ?
C27 C20 C4 . . 121.5(3) ?
C27 C20 H20 . . 119.3 ?
C4 C20 H20 . . 119.3 ?
C12 N5 H5A . . 120.0 ?
C12 N5 H5B . . 120.0 ?
H5A N5 H5B . . 120.0 ?
C22 C21 C3 . . 121.2(3) ?
C22 C21 H21 . . 119.4 ?
C3 C21 H21 . . 119.4 ?
C21 C22 C12 . . 121.5(3) ?
C21 C22 H22 . . 119.3 ?
C12 C22 H22 . . 119.3 ?
C5 C23 C24 . . 121.6(3) ?
C5 C23 H23 . . 119.2 ?
C24 C23 H23 . . 119.2 ?
N6 C24 C13 . . 122.0(3) ?
N6 C24 C23 . . 119.6(3) ?
C13 C24 C23 . . 118.3(3) ?
N3 C25 C17 . . 120.6(3) ?
N3 C25 C27 . . 120.7(3) ?
C17 C25 C27 . . 118.8(3) ?
C18 C26 C19 . . 120.5(3) ?
C18 C26 H26 . . 119.7 ?
C19 C26 H26 . . 119.7 ?
C24 N6 H6A . . 120.0 ?
C24 N6 H6B . . 120.0 ?
H6A N6 H6B . . 120.0 ?
C20 C27 C25 . . 120.8(3) ?
C20 C27 H27 . . 119.6 ?
C25 C27 H27 . . 119.6 ?
C32 C28 C44 . . 120.1(3) ?
C32 C28 C9 . . 120.3(3) ?
C44 C28 C9 . . 119.6(3) ?
O4 C29 O2 . . 130.4(3) ?
O4 C29 C41 . . 114.4(3) ?
O2 C29 C41 . . 115.2(3) ?
C39 C30 C16 . . 119.5(3) ?
C39 C30 H30 . . 120.2 ?
C16 C30 H30 . . 120.2 ?
C36 C31 C16 . . 120.3(3) ?
C36 C31 H31 . . 119.9 ?
C16 C31 H31 . . 119.9 ?
C47 C32 C28 . . 119.5(3) ?
C47 C32 H32 . . 120.2 ?
C28 C32 H32 . . 120.2 ?
N2 C33 C42 . . 111.2(2) ?
N2 C33 H33 . . 109.4 ?
C42 C33 H33 . . 109.4 ?
N2 C33 H33A . . 109.4 ?
C42 C33 H33A . . 109.4 ?
H33 C33 H33A . . 108.0 ?
C36 C34 C39 . . 119.9(3) ?
C36 C34 H34 . . 120.1 ?
C39 C34 H34 . . 120.1 ?
O3 C35 O1 . . 129.3(3) ?
O3 C35 C45 . . 116.7(3) ?
O1 C35 C45 . . 113.9(3) ?
C31 C36 C34 . . 120.0(3) ?
C31 C36 H36 . . 120.0 ?
C34 C36 H36 . . 120.0 ?
N1 C37 C48 . . 110.8(3) ?
N1 C37 H37 . . 109.5 ?
C48 C37 H37 . . 109.5 ?
N1 C37 H37A . . 109.5 ?
C48 C37 H37A . . 109.5 ?
H37 C37 H37A . . 108.1 ?
F3 C38 F7 . . 107.0(3) ?
F3 C38 C50 . . 107.4(3) ?
F7 C38 C50 . . 107.0(3) ?
F3 C38 C45 . . 110.2(3) ?
F7 C38 C45 . . 108.8(3) ?
C50 C38 C45 . . 116.0(3) ?
C30 C39 C34 . . 120.7(3) ?
C30 C39 H39 . . 119.7 ?
C34 C39 H39 . . 119.7 ?
C46 C40 C44 . . 119.9(3) ?
C46 C40 H40 . . 120.1 ?
C44 C40 H40 . . 120.1 ?
F4 C41 F1 . . 106.2(3) ?
F4 C41 C43 . . 105.7(3) ?
F1 C41 C43 . . 106.5(2) ?
F4 C41 C29 . . 110.9(2) ?
F1 C41 C29 . . 111.1(2) ?
C43 C41 C29 . . 115.9(3) ?
C33 C42 H42 . . 109.5 ?
C33 C42 H42A . . 109.5 ?
H42 C42 H42A . . 109.5 ?
C33 C42 H42B . . 109.5 ?
H42 C42 H42B . . 109.5 ?
H42A C42 H42B . . 109.5 ?
F9 C43 F6 . . 107.8(3) ?
F9 C43 C49 . . 106.7(3) ?
F6 C43 C49 . . 107.7(3) ?
F9 C43 C41 . . 109.0(3) ?
F6 C43 C41 . . 108.7(3) ?
C49 C43 C41 . . 116.6(3) ?
C40 C44 C28 . . 119.8(3) ?
C40 C44 H44 . . 120.1 ?
C28 C44 H44 . . 120.1 ?
F2 C45 F8 . . 107.0(3) ?
F2 C45 C38 . . 105.9(3) ?
F8 C45 C38 . . 106.0(3) ?
F2 C45 C35 . . 112.1(3) ?
F8 C45 C35 . . 108.4(3) ?
C38 C45 C35 . . 116.9(2) ?
C47 C46 C40 . . 120.2(3) ?
C47 C46 H46 . . 119.9 ?
C40 C46 H46 . . 119.9 ?
C46 C47 C32 . . 120.5(3) ?
C46 C47 H47 . . 119.7 ?
C32 C47 H47 . . 119.7 ?
C37 C48 H48 . . 109.5 ?
C37 C48 H48A . . 109.5 ?
H48 C48 H48A . . 109.5 ?
C37 C48 H48B . . 109.5 ?
H48 C48 H48B . . 109.5 ?
H48A C48 H48B . . 109.5 ?
F11 C49 F13 . . 108.8(3) ?
F11 C49 F12 . . 108.2(3) ?
F13 C49 F12 . . 107.2(3) ?
F11 C49 C43 . . 112.1(3) ?
F13 C49 C43 . . 110.1(3) ?
F12 C49 C43 . . 110.3(3) ?
F10 C50 F14 . . 108.6(3) ?
F10 C50 F5 . . 108.6(3) ?
F14 C50 F5 . . 107.1(3) ?
F10 C50 C38 . . 112.0(3) ?
F14 C50 C38 . . 109.7(3) ?
F5 C50 C38 . . 110.7(3) ?

loop_
_geom_bond_atom_site_label_1
_geom_bond_atom_site_label_2
_geom_bond_site_symmetry_2
_geom_bond_distance
_geom_bond_publ_flag
F1 C41 . 1.361(4) ?
O1 C35 . 1.252(4) ?
F2 C45 . 1.356(4) ?
N1 C2 . 1.344(4) ?
N1 C8 . 1.403(3) ?
N1 C37 . 1.497(4) ?
N2 C9 . 1.337(4) ?
N2 C7 . 1.405(3) ?
N2 C33 . 1.494(3) ?
F3 C38 . 1.344(4) ?
F4 C41 . 1.354(4) ?
F5 C50 . 1.338(4) ?
F6 C43 . 1.349(4) ?
F7 C38 . 1.356(4) ?
C1 C6 . 1.417(4) ?
C1 C3 . 1.419(4) ?
C1 C2 . 1.427(4) ?
F8 C45 . 1.356(4) ?
N3 C25 . 1.359(4) ?
N3 H3 . 0.8800 ?
N3 H3A . 0.8800 ?
O2 C29 . 1.237(4) ?
F9 C43 . 1.340(4) ?
O3 C35 . 1.227(4) ?
C2 C16 . 1.482(4) ?
F10 C50 . 1.313(4) ?
F11 C49 . 1.312(4) ?
C3 C21 . 1.414(4) ?
C3 C4 . 1.432(4) ?
C4 C8 . 1.413(4) ?
C4 C20 . 1.414(4) ?
C5 C23 . 1.365(4) ?
C5 C14 . 1.421(4) ?
C5 H5 . 0.9500 ?
N4 C19 . 1.362(4) ?
N4 H4 . 0.8800 ?
N4 H4A . 0.8800 ?
C6 C12 . 1.383(4) ?
C6 H6 . 0.9500 ?
C7 C15 . 1.403(4) ?
C7 C11 . 1.416(4) ?
C8 C17 . 1.399(4) ?
C9 C10 . 1.425(4) ?
C9 C28 . 1.496(4) ?
C10 C13 . 1.411(4) ?
C10 C14 . 1.416(4) ?
C11 C14 . 1.420(4) ?
C11 C18 . 1.424(4) ?
C12 N5 . 1.366(4) ?
C12 C22 . 1.425(4) ?
C13 C24 . 1.387(4) ?
C13 H13 . 0.9500 ?
C15 C19 . 1.381(4) ?
C15 H15 . 0.9500 ?
F12 C49 . 1.330(5) ?
C16 C31 . 1.397(4) ?
C16 C30 . 1.397(4) ?
C17 C25 . 1.387(4) ?
C17 H17 . 0.9500 ?
C18 C26 . 1.358(4) ?
C18 H18 . 0.9500 ?
C19 C26 . 1.426(4) ?
C20 C27 . 1.367(4) ?
C20 H20 . 0.9500 ?
N5 H5A . 0.8800 ?
N5 H5B . 0.8800 ?
C21 C22 . 1.369(4) ?
C21 H21 . 0.9500 ?
C22 H22 . 0.9500 ?
F13 C49 . 1.328(4) ?
C23 C24 . 1.417(4) ?
C23 H23 . 0.9500 ?
C24 N6 . 1.375(4) ?
C25 C27 . 1.416(4) ?
C26 H26 . 0.9500 ?
N6 H6A . 0.8800 ?
N6 H6B . 0.8800 ?
C27 H27 . 0.9500 ?
C28 C32 . 1.386(4) ?
C28 C44 . 1.396(4) ?
O4 C29 . 1.223(4) ?
C29 C41 . 1.562(4) ?
C30 C39 . 1.384(4) ?
C30 H30 . 0.9500 ?
C31 C36 . 1.383(4) ?
C31 H31 . 0.9500 ?
C32 C47 . 1.382(4) ?
C32 H32 . 0.9500 ?
C33 C42 . 1.518(4) ?
C33 H33 . 0.9900 ?
C33 H33A . 0.9900 ?
C34 C36 . 1.388(5) ?
C34 C39 . 1.389(5) ?
C34 H34 . 0.9500 ?
C35 C45 . 1.559(4) ?
C36 H36 . 0.9500 ?
C37 C48 . 1.517(5) ?
C37 H37 . 0.9900 ?
C37 H37A . 0.9900 ?
C38 C50 . 1.526(5) ?
C38 C45 . 1.538(5) ?
C39 H39 . 0.9500 ?
C40 C46 . 1.384(5) ?
C40 C44 . 1.385(4) ?
C40 H40 . 0.9500 ?
C41 C43 . 1.544(5) ?
C42 H42 . 0.9800 ?
C42 H42A . 0.9800 ?
C42 H42B . 0.9800 ?
C43 C49 . 1.529(5) ?
C44 H44 . 0.9500 ?
F14 C50 . 1.337(4) ?
C46 C47 . 1.380(5) ?
C46 H46 . 0.9500 ?
C47 H47 . 0.9500 ?
C48 H48 . 0.9800 ?
C48 H48A . 0.9800 ?
C48 H48B . 0.9800 ?

loop_
_geom_hbond_atom_site_label_D
_geom_hbond_atom_site_label_H
_geom_hbond_atom_site_label_A
_geom_hbond_site_symmetry_A
_geom_hbond_distance_DH
_geom_hbond_distance_HA
_geom_hbond_distance_DA
_geom_hbond_angle_DHA
_geom_hbond_publ_flag
N3 H3 O4 4_565 0.88 2.04 2.909(4) 170.6 yes
N3 H3A O1 3_756 0.88 2.06 2.899(3) 159.0 yes
N4 H4 O3 2_656 0.88 2.26 3.088(4) 157.8 yes
N4 H4A O2 . 0.88 2.13 2.991(3) 165.9 yes
C15 H15 O1 2_656 0.95 2.62 3.353(4) 134.5 yes
N5 H5A O4 1_455 0.88 2.16 2.934(3) 146.0 yes
N5 H5B O1 2_656 0.88 2.30 3.076(3) 146.7 yes
N5 H5B F3 2_656 0.88 2.54 3.208(3) 133.2 yes
C26 H26 F1 . 0.95 2.61 3.184(3) 119.4 yes
N6 H6A O3 3_656 0.88 2.16 2.938(3) 147.0 yes
N6 H6B O2 4_565 0.88 2.56 3.184(4) 128.9 yes
N6 H6B F12 4_565 0.88 2.34 3.097(4) 144.4 yes
C33 H33A N3 4_566 0.99 2.59 3.223(4) 122.2 yes

loop_
_geom_torsion_atom_site_label_1
_geom_torsion_atom_site_label_2
_geom_torsion_atom_site_label_3
_geom_torsion_atom_site_label_4
_geom_torsion_site_symmetry_1
_geom_torsion_site_symmetry_2
_geom_torsion_site_symmetry_3
_geom_torsion_site_symmetry_4
_geom_torsion
_geom_torsion_publ_flag
C8 N1 C2 C1 . . . . 7.0(4) ?
C37 N1 C2 C1 . . . . -166.9(3) ?
C8 N1 C2 C16 . . . . -170.5(2) ?
C37 N1 C2 C16 . . . . 15.6(4) ?
C6 C1 C2 N1 . . . . -175.8(3) ?
C3 C1 C2 N1 . . . . 5.7(4) ?
C6 C1 C2 C16 . . . . 1.7(4) ?
C3 C1 C2 C16 . . . . -176.8(2) ?
C6 C1 C3 C21 . . . . -5.1(4) ?
C2 C1 C3 C21 . . . . 173.4(2) ?
C6 C1 C3 C4 . . . . 170.0(2) ?
C2 C1 C3 C4 . . . . -11.5(4) ?
C21 C3 C4 C8 . . . . 180.0(3) ?
C1 C3 C4 C8 . . . . 5.1(4) ?
C21 C3 C4 C20 . . . . 4.4(4) ?
C1 C3 C4 C20 . . . . -170.4(3) ?
C3 C1 C6 C12 . . . . 1.4(4) ?
C2 C1 C6 C12 . . . . -177.1(3) ?
C9 N2 C7 C15 . . . . 173.7(3) ?
C33 N2 C7 C15 . . . . -8.1(4) ?
C9 N2 C7 C11 . . . . -3.4(4) ?
C33 N2 C7 C11 . . . . 174.7(2) ?
C2 N1 C8 C17 . . . . 163.8(3) ?
C37 N1 C8 C17 . . . . -22.1(4) ?
C2 N1 C8 C4 . . . . -13.5(4) ?
C37 N1 C8 C4 . . . . 160.6(3) ?
C20 C4 C8 C17 . . . . 5.7(4) ?
C3 C4 C8 C17 . . . . -170.1(3) ?
C20 C4 C8 N1 . . . . -177.0(2) ?
C3 C4 C8 N1 . . . . 7.1(4) ?
C7 N2 C9 C10 . . . . -0.3(4) ?
C33 N2 C9 C10 . . . . -178.4(2) ?
C7 N2 C9 C28 . . . . -179.6(2) ?
C33 N2 C9 C28 . . . . 2.3(4) ?
N2 C9 C10 C13 . . . . -175.8(3) ?
C28 C9 C10 C13 . . . . 3.5(4) ?
N2 C9 C10 C14 . . . . 4.0(4) ?
C28 C9 C10 C14 . . . . -176.7(2) ?
C15 C7 C11 C14 . . . . -173.7(3) ?
N2 C7 C11 C14 . . . . 3.4(4) ?
C15 C7 C11 C18 . . . . 3.5(4) ?
N2 C7 C11 C18 . . . . -179.4(2) ?
C1 C6 C12 N5 . . . . -178.8(3) ?
C1 C6 C12 C22 . . . . 3.2(4) ?
C14 C10 C13 C24 . . . . -1.3(4) ?
C9 C10 C13 C24 . . . . 178.5(3) ?
C13 C10 C14 C11 . . . . 175.9(3) ?
C9 C10 C14 C11 . . . . -3.9(4) ?
C13 C10 C14 C5 . . . . -1.4(4) ?
C9 C10 C14 C5 . . . . 178.8(2) ?
C7 C11 C14 C10 . . . . 0.3(4) ?
C18 C11 C14 C10 . . . . -176.8(2) ?
C7 C11 C14 C5 . . . . 177.4(3) ?
C18 C11 C14 C5 . . . . 0.3(4) ?
C23 C5 C14 C10 . . . . 2.5(4) ?
C23 C5 C14 C11 . . . . -174.7(3) ?
N2 C7 C15 C19 . . . . -175.5(3) ?
C11 C7 C15 C19 . . . . 1.5(4) ?
N1 C2 C16 C31 . . . . 66.4(4) ?
C1 C2 C16 C31 . . . . -111.1(3) ?
N1 C2 C16 C30 . . . . -115.0(3) ?
C1 C2 C16 C30 . . . . 67.5(4) ?
N1 C8 C17 C25 . . . . -176.3(3) ?
C4 C8 C17 C25 . . . . 0.9(4) ?
C7 C11 C18 C26 . . . . -4.1(4) ?
C14 C11 C18 C26 . . . . 173.2(3) ?
C7 C15 C19 N4 . . . . 174.0(3) ?
C7 C15 C19 C26 . . . . -6.1(4) ?
C8 C4 C20 C27 . . . . -6.3(4) ?
C3 C4 C20 C27 . . . . 169.3(3) ?
C1 C3 C21 C22 . . . . 4.4(4) ?
C4 C3 C21 C22 . . . . -170.5(3) ?
C3 C21 C22 C12 . . . . 0.1(4) ?
N5 C12 C22 C21 . . . . 177.9(3) ?
C6 C12 C22 C21 . . . . -4.0(4) ?
C14 C5 C23 C24 . . . . -0.9(4) ?
C10 C13 C24 N6 . . . . 179.7(3) ?
C10 C13 C24 C23 . . . . 2.9(4) ?
C5 C23 C24 N6 . . . . -178.7(3) ?
C5 C23 C24 C13 . . . . -1.8(4) ?
C8 C17 C25 N3 . . . . 171.8(3) ?
C8 C17 C25 C27 . . . . -7.0(4) ?
C11 C18 C26 C19 . . . . -0.5(4) ?
N4 C19 C26 C18 . . . . -174.4(3) ?
C15 C19 C26 C18 . . . . 5.7(4) ?
C4 C20 C27 C25 . . . . 0.4(4) ?
N3 C25 C27 C20 . . . . -172.4(3) ?
C17 C25 C27 C20 . . . . 6.4(4) ?
N2 C9 C28 C32 . . . . -91.9(4) ?
C10 C9 C28 C32 . . . . 88.8(4) ?
N2 C9 C28 C44 . . . . 89.8(3) ?
C10 C9 C28 C44 . . . . -89.5(3) ?
C31 C16 C30 C39 . . . . 0.4(4) ?
C2 C16 C30 C39 . . . . -178.2(3) ?
C30 C16 C31 C36 . . . . -0.1(4) ?
C2 C16 C31 C36 . . . . 178.5(3) ?
C44 C28 C32 C47 . . . . -1.8(5) ?
C9 C28 C32 C47 . . . . 179.9(3) ?
C9 N2 C33 C42 . . . . 99.4(3) ?
C7 N2 C33 C42 . . . . -78.8(3) ?
C16 C31 C36 C34 . . . . -0.3(5) ?
C39 C34 C36 C31 . . . . 0.6(5) ?
C2 N1 C37 C48 . . . . 105.0(3) ?
C8 N1 C37 C48 . . . . -69.2(3) ?
C16 C30 C39 C34 . . . . -0.2(5) ?
C36 C34 C39 C30 . . . . -0.3(5) ?
O4 C29 C41 F4 . . . . 30.7(4) ?
O2 C29 C41 F4 . . . . -149.4(3) ?
O4 C29 C41 F1 . . . . 148.5(3) ?
O2 C29 C41 F1 . . . . -31.6(4) ?
O4 C29 C41 C43 . . . . -89.8(4) ?
O2 C29 C41 C43 . . . . 90.2(4) ?
F4 C41 C43 F9 . . . . 61.8(3) ?
F1 C41 C43 F9 . . . . -50.9(3) ?
C29 C41 C43 F9 . . . . -175.0(2) ?
F4 C41 C43 F6 . . . . -55.5(3) ?
F1 C41 C43 F6 . . . . -168.1(2) ?
C29 C41 C43 F6 . . . . 67.7(3) ?
F4 C41 C43 C49 . . . . -177.4(3) ?
F1 C41 C43 C49 . . . . 69.9(4) ?
C29 C41 C43 C49 . . . . -54.2(4) ?
C46 C40 C44 C28 . . . . 0.0(5) ?
C32 C28 C44 C40 . . . . 0.9(5) ?
C9 C28 C44 C40 . . . . 179.2(3) ?
F3 C38 C45 F2 . . . . 172.9(3) ?
F7 C38 C45 F2 . . . . 55.8(3) ?
C50 C38 C45 F2 . . . . -64.8(3) ?
F3 C38 C45 F8 . . . . 59.4(3) ?
F7 C38 C45 F8 . . . . -57.6(3) ?
C50 C38 C45 F8 . . . . -178.2(3) ?
F3 C38 C45 C35 . . . . -61.5(4) ?
F7 C38 C45 C35 . . . . -178.6(3) ?
C50 C38 C45 C35 . . . . 60.8(4) ?
O3 C35 C45 F2 . . . . -5.6(4) ?
O1 C35 C45 F2 . . . . 177.6(3) ?
O3 C35 C45 F8 . . . . 112.3(3) ?
O1 C35 C45 F8 . . . . -64.6(3) ?
O3 C35 C45 C38 . . . . -128.1(3) ?
O1 C35 C45 C38 . . . . 55.1(4) ?
C44 C40 C46 C47 . . . . 0.0(6) ?
C40 C46 C47 C32 . . . . -1.0(6) ?
C28 C32 C47 C46 . . . . 1.9(6) ?
F9 C43 C49 F11 . . . . 72.4(4) ?
F6 C43 C49 F11 . . . . -172.1(3) ?
C41 C43 C49 F11 . . . . -49.6(4) ?
F9 C43 C49 F13 . . . . -48.9(4) ?
F6 C43 C49 F13 . . . . 66.7(4) ?
C41 C43 C49 F13 . . . . -170.9(3) ?
F9 C43 C49 F12 . . . . -166.9(3) ?
F6 C43 C49 F12 . . . . -51.4(4) ?
C41 C43 C49 F12 . . . . 71.1(4) ?
F3 C38 C50 F10 . . . . -173.6(3) ?
F7 C38 C50 F10 . . . . -59.0(4) ?
C45 C38 C50 F10 . . . . 62.6(4) ?
F3 C38 C50 F14 . . . . -52.9(4) ?
F7 C38 C50 F14 . . . . 61.7(4) ?
C45 C38 C50 F14 . . . . -176.7(3) ?
F3 C38 C50 F5 . . . . 65.1(4) ?
F7 C38 C50 F5 . . . . 179.7(3) ?
C45 C38 C50 F5 . . . . -58.8(4) ?

_cod_database_fobs_code 1567606
